data_2009320
loop_
_publ_author_name
'Fan, Hua-Jun'
'Carducci, Michael D.'
'Grittini, Carina'
'Mendoza, Alvaro'
'Lichtenberger, Dennis L.'

_publ_section_title
;
 Phenylferrocene
;
_journal_issue 12
_journal_name_full 'Acta Crystallographica Section C'
_journal_page_first IUC9900154
_journal_paper_doi 10.1107/S0108270199098406
_journal_volume 55
_journal_year 1999
_chemical_formula_iupac '[Fe (C5 H5) (C11 H9)]'
_chemical_formula_moiety 'C16 H14 Fe'
_chemical_formula_sum 'C16 H14 Fe'
_chemical_formula_weight 262.12
_chemical_name_common Phenylferrocene
_chemical_name_systematic
;
Phenylferrocene
;
_space_group_IT_number 61
_symmetry_cell_setting orthorhombic
_symmetry_space_group_name_Hall '-P 2ac 2ab'
_symmetry_space_group_name_H-M 'P b c a'
_audit_creation_method SHELXL-97
_cell_angle_alpha 90.00
_cell_angle_beta 90.00
_cell_angle_gamma 90.00
_cell_formula_units_Z 8
_cell_length_a 10.0695(8)
_cell_length_b 8.2112(6)
_cell_length_c 29.701(3)
_cell_measurement_reflns_used 25
_cell_measurement_temperature 293(2)
_cell_measurement_theta_max 15.0
_cell_measurement_theta_min 10.0
_cell_volume 2455.8(4)
_computing_cell_refinement 'Nonius CAD-4 software'
_computing_data_collection 'Nonius CAD-4 software'
_computing_data_reduction 'XCAD4 (Harms & Wocadlo, 1995)'
_computing_molecular_graphics 'SHELXTL (Bruker, 1997)'
_computing_publication_material 'SHELXTL (Bruker, 1997)'
_computing_structure_refinement 'XL in SHELX97 (Sheldrick, 1997)'
_computing_structure_solution 'XS in SHELX97 (Sheldrick, 1997)'
_diffrn_ambient_temperature 293(2)
_diffrn_measured_fraction_theta_full 0.990
_diffrn_measured_fraction_theta_max 0.990
_diffrn_measurement_device_type 'Nonius CAD-4'
_diffrn_measurement_method \w-2\q
_diffrn_radiation_monochromator graphite
_diffrn_radiation_source 'fine-focus sealed tube'
_diffrn_radiation_type MoK\a
_diffrn_radiation_wavelength 0.71073
_diffrn_reflns_av_R_equivalents 0.0000
_diffrn_reflns_av_sigmaI/netI 0.0631
_diffrn_reflns_limit_h_max 11
_diffrn_reflns_limit_h_min 0
_diffrn_reflns_limit_k_max 9
_diffrn_reflns_limit_k_min 0
_diffrn_reflns_limit_l_max 0
_diffrn_reflns_limit_l_min -35
_diffrn_reflns_number 2129
_diffrn_reflns_theta_full 24.97
_diffrn_reflns_theta_max 24.97
_diffrn_reflns_theta_min 2.44
_diffrn_standards_decay_% -2.6
_diffrn_standards_interval_time 60
_diffrn_standards_number 3
_exptl_absorpt_coefficient_mu 1.199
_exptl_absorpt_correction_T_max 0.965
_exptl_absorpt_correction_T_min 0.788
_exptl_absorpt_correction_type '\y scan'
_exptl_absorpt_process_details
;
[North et al. (1968); number of \y scan sets = 5; \q correction applied;
averaged transmission function used; no Fourier smoothing applied]
;
_exptl_crystal_colour orange
_exptl_crystal_density_diffrn 1.418
_exptl_crystal_density_method 'not measured'
_exptl_crystal_description plate
_exptl_crystal_F_000 1088
_exptl_crystal_size_max 0.37
_exptl_crystal_size_mid 0.28
_exptl_crystal_size_min 0.03
_refine_diff_density_max 0.23
_refine_diff_density_min -0.24
_refine_ls_extinction_method none
_refine_ls_goodness_of_fit_ref 1.019
_refine_ls_hydrogen_treatment constr
_refine_ls_matrix_type full
_refine_ls_number_parameters 154
_refine_ls_number_reflns 2129
_refine_ls_number_restraints 0
_refine_ls_restrained_S_all 1.019
_refine_ls_R_factor_all 0.104
_refine_ls_R_factor_gt 0.040
_refine_ls_shift/su_max 0.002
_refine_ls_shift/su_mean 0.000
_refine_ls_structure_factor_coef Fsqd
_refine_ls_weighting_details 'calc w = 1/[\s^2^(Fo^2^)+(0.0317P)^2^] where P = (Fo^2^+2Fc^2^)/3'
_refine_ls_weighting_scheme calc
_refine_ls_wR_factor_ref 0.092
_reflns_number_gt 1270
_reflns_number_total 2129
_reflns_threshold_expression I>2\s(I)
_cod_data_source_file qb0130.cif
_cod_data_source_block I
_cod_depositor_comments
;
The following automatic conversions were performed:
'_symmetry_cell_setting' value 'Orthorhombic' changed to 'orthorhombic'
according to '/home/saulius/struct/CIF-dictionaries/cif_core.dic'
dictionary named 'cif_core.dic' version 2.4.1 from 2010-06-29.

Automatic conversion script
Id: cif_fix_enum 1527 2010-12-29 10:47:43Z saulius 

The following automatic conversions were performed:

'_symmetry_cell_setting' value 'Orthorhombic' changed to
'orthorhombic' according to
/home/saulius/struct/CIF-dictionaries/cif_core.dic dictionary named
'cif_core.dic' version 2.4.1 from 2010-06-29.

Automatic conversion script
Id: cif_fix_values 1715 2011-07-08 13:25:40Z adriana 
;
_cod_original_cell_volume 2455.8(3)
_cod_database_code 2009320
_cod_database_fobs_code 2009320

loop_
_symmetry_equiv_pos_as_xyz
'x, y, z'
'-x+1/2, -y, z+1/2'
'-x, y+1/2, -z+1/2'
'x+1/2, -y+1/2, -z'
'-x, -y, -z'
'x-1/2, y, -z-1/2'
'x, -y-1/2, z-1/2'
'-x-1/2, y-1/2, z'

loop_
_atom_site_label
_atom_site_fract_x
_atom_site_fract_y
_atom_site_fract_z
_atom_site_U_iso_or_equiv
_atom_site_adp_type
_atom_site_calc_flag
_atom_site_refinement_flags
_atom_site_occupancy
_atom_site_disorder_assembly
_atom_site_disorder_group
_atom_site_type_symbol
Fe1 0.51350(4) 0.18974(6) 0.417792(17) 0.04932(18) Uani d . 1 . . Fe
C1 0.3685(5) 0.1194(6) 0.37497(17) 0.0799(14) Uani d . 1 . . C
H1A 0.3438 0.1740 0.3468 0.096 Uiso calc R 1 . . H
C2 0.3149(3) 0.1498(5) 0.41724(19) 0.0764(13) Uani d . 1 . . C
H2A 0.2460 0.2302 0.4242 0.092 Uiso calc R 1 . . H
C3 0.3762(4) 0.0447(6) 0.44810(16) 0.0753(13) Uani d . 1 . . C
H3A 0.3581 0.0391 0.4805 0.090 Uiso calc R 1 . . H
C4 0.4668(4) -0.0494(5) 0.4248(2) 0.0806(15) Uani d . 1 . . C
H4A 0.5243 -0.1333 0.4379 0.097 Uiso calc R 1 . . H
C5 0.4631(5) -0.0049(6) 0.3797(2) 0.0878(16) Uani d . 1 . . C
H5A 0.5165 -0.0525 0.3554 0.105 Uiso calc R 1 . . H
C6 0.6104(3) 0.3826(4) 0.38903(13) 0.0488(9) Uani d . 1 . . C
C7 0.5441(4) 0.4295(5) 0.42925(13) 0.0568(11) Uani d . 1 . . C
H7A 0.4749 0.5129 0.4317 0.068 Uiso calc R 1 . . H
C8 0.5957(4) 0.3359(5) 0.46529(15) 0.0675(11) Uani d . 1 . . C
H8A 0.5680 0.3432 0.4969 0.081 Uiso calc R 1 . . H
C9 0.6924(4) 0.2289(5) 0.44790(17) 0.0709(13) Uani d . 1 . . C
H9A 0.7437 0.1490 0.4652 0.085 Uiso calc R 1 . . H
C10 0.7016(3) 0.2570(5) 0.40103(16) 0.0616(11) Uani d . 1 . . C
H10A 0.7601 0.1988 0.3802 0.074 Uiso calc R 1 . . H
C11 0.5897(4) 0.4524(4) 0.34405(13) 0.0544(10) Uani d . 1 . . C
C12 0.6769(4) 0.4200(6) 0.30904(16) 0.0781(13) Uani d . 1 . . C
H12A 0.7474 0.3485 0.3135 0.094 Uiso calc R 1 . . H
C13 0.6598(6) 0.4938(8) 0.26705(19) 0.1022(18) Uani d . 1 . . C
H13A 0.7187 0.4717 0.2437 0.123 Uiso calc R 1 . . H
C14 0.5562(7) 0.5987(7) 0.26027(19) 0.1064(19) Uani d . 1 . . C
H14A 0.5446 0.6480 0.2324 0.128 Uiso calc R 1 . . H
C15 0.4702(6) 0.6308(6) 0.29447(19) 0.0973(16) Uani d . 1 . . C
H15A 0.4000 0.7024 0.2898 0.117 Uiso calc R 1 . . H
C16 0.4860(4) 0.5591(5) 0.33545(14) 0.0735(12) Uani d . 1 . . C
H16A 0.4256 0.5823 0.3583 0.088 Uiso calc R 1 . . H

loop_
_atom_site_aniso_label
_atom_site_aniso_U_11
_atom_site_aniso_U_22
_atom_site_aniso_U_33
_atom_site_aniso_U_12
_atom_site_aniso_U_13
_atom_site_aniso_U_23
Fe1 0.0403(3) 0.0463(3) 0.0614(3) -0.0020(2) 0.0031(3) -0.0072(3)
C1 0.074(3) 0.095(4) 0.070(3) -0.033(3) -0.013(3) 0.002(3)
C2 0.0367(18) 0.075(3) 0.118(4) -0.0020(19) 0.007(3) -0.015(3)
C3 0.063(3) 0.092(4) 0.071(3) -0.030(3) 0.010(2) -0.001(3)
C4 0.062(3) 0.049(2) 0.131(5) -0.011(2) -0.003(3) 0.001(3)
C5 0.072(3) 0.076(3) 0.116(5) -0.026(3) 0.029(3) -0.048(3)
C6 0.043(2) 0.045(2) 0.057(3) -0.0086(17) 0.0020(18) -0.010(2)
C7 0.059(2) 0.048(2) 0.064(3) 0.0018(19) 0.003(2) -0.012(2)
C8 0.078(3) 0.066(3) 0.059(3) -0.014(2) -0.011(2) -0.005(3)
C9 0.053(2) 0.061(3) 0.099(4) -0.007(2) -0.021(2) 0.007(3)
C10 0.0356(18) 0.053(2) 0.096(3) -0.0031(17) 0.004(2) -0.001(2)
C11 0.055(2) 0.046(2) 0.063(3) -0.0133(19) 0.008(2) -0.012(2)
C12 0.080(3) 0.080(3) 0.074(3) -0.017(2) 0.017(3) -0.020(3)
C13 0.122(5) 0.112(5) 0.073(4) -0.038(4) 0.032(4) -0.023(4)
C14 0.148(6) 0.102(4) 0.069(4) -0.037(4) -0.004(4) 0.002(4)
C15 0.116(4) 0.093(4) 0.084(4) 0.005(3) -0.022(3) 0.011(3)
C16 0.078(3) 0.075(3) 0.068(3) 0.007(3) -0.003(2) 0.007(3)

loop_
_atom_type_symbol
_atom_type_description
_atom_type_scat_dispersion_real
_atom_type_scat_dispersion_imag
_atom_type_scat_source
C C 0.0033 0.0016 'International Tables Vol C Tables 4.2.6.8 and 6.1.1.4'
H H 0.0000 0.0000 'International Tables Vol C Tables 4.2.6.8 and 6.1.1.4'
Fe Fe 0.3463 0.8444 'International Tables Vol C Tables 4.2.6.8 and 6.1.1.4'

loop_
_geom_angle_atom_site_label_1
_geom_angle_atom_site_label_2
_geom_angle_atom_site_label_3
_geom_angle
C1 Fe1 C7 119.63(19)
C1 Fe1 C5 40.61(18)
C7 Fe1 C5 154.4(2)
C1 Fe1 C2 40.16(16)
C7 Fe1 C2 108.02(16)
C5 Fe1 C2 67.68(18)
C1 Fe1 C8 154.4(2)
C7 Fe1 C8 40.94(14)
C5 Fe1 C8 163.5(2)
C2 Fe1 C8 120.26(19)
C1 Fe1 C4 67.73(19)
C7 Fe1 C4 163.8(2)
C5 Fe1 C4 40.12(18)
C2 Fe1 C4 67.41(17)
C8 Fe1 C4 126.5(2)
C1 Fe1 C10 126.6(2)
C7 Fe1 C10 68.58(15)
C5 Fe1 C10 108.12(18)
C2 Fe1 C10 163.8(2)
C8 Fe1 C10 68.26(17)
C4 Fe1 C10 120.22(17)
C1 Fe1 C3 67.69(18)
C7 Fe1 C3 126.81(18)
C5 Fe1 C3 67.34(19)
C2 Fe1 C3 40.40(16)
C8 Fe1 C3 108.42(18)
C4 Fe1 C3 39.73(17)
C10 Fe1 C3 154.1(2)
C1 Fe1 C9 163.9(2)
C7 Fe1 C9 68.74(16)
C5 Fe1 C9 126.3(2)
C2 Fe1 C9 154.4(2)
C8 Fe1 C9 40.57(15)
C4 Fe1 C9 108.21(18)
C10 Fe1 C9 40.64(15)
C3 Fe1 C9 120.0(2)
C1 Fe1 C6 107.63(17)
C7 Fe1 C6 40.90(13)
C5 Fe1 C6 119.8(2)
C2 Fe1 C6 126.32(18)
C8 Fe1 C6 68.77(17)
C4 Fe1 C6 154.38(19)
C10 Fe1 C6 40.89(14)
C3 Fe1 C6 164.03(19)
C9 Fe1 C6 68.85(16)
C2 C1 C5 107.7(5)
C2 C1 Fe1 70.2(2)
C5 C1 Fe1 69.8(3)
C2 C1 H1A 126.1
C5 C1 H1A 126.1
Fe1 C1 H1A 126.1
C1 C2 C3 108.0(4)
C1 C2 Fe1 69.7(2)
C3 C2 Fe1 70.1(2)
C1 C2 H2A 126.0
C3 C2 H2A 126.0
Fe1 C2 H2A 126.0
C4 C3 C2 107.9(4)
C4 C3 Fe1 69.9(2)
C2 C3 Fe1 69.5(2)
C4 C3 H3A 126.0
C2 C3 H3A 126.0
Fe1 C3 H3A 126.0
C3 C4 C5 108.5(4)
C3 C4 Fe1 70.3(2)
C5 C4 Fe1 69.7(3)
C3 C4 H4A 125.7
C5 C4 H4A 125.7
Fe1 C4 H4A 125.7
C4 C5 C1 107.8(4)
C4 C5 Fe1 70.2(3)
C1 C5 Fe1 69.6(3)
C4 C5 H5A 126.1
C1 C5 H5A 126.1
Fe1 C5 H5A 126.1
C7 C6 C10 106.7(4)
C7 C6 C11 126.3(3)
C10 C6 C11 126.9(4)
C7 C6 Fe1 68.6(2)
C10 C6 Fe1 69.1(2)
C11 C6 Fe1 127.9(2)
C8 C7 C6 108.4(4)
C8 C7 Fe1 69.8(2)
C6 C7 Fe1 70.5(2)
C8 C7 H7A 125.8
C6 C7 H7A 125.8
Fe1 C7 H7A 125.8
C9 C8 C7 108.3(4)
C9 C8 Fe1 70.0(2)
C7 C8 Fe1 69.2(2)
C9 C8 H8A 125.8
C7 C8 H8A 125.8
Fe1 C8 H8A 125.8
C8 C9 C10 107.7(4)
C8 C9 Fe1 69.4(2)
C10 C9 Fe1 69.6(2)
C8 C9 H9A 126.1
C10 C9 H9A 126.1
Fe1 C9 H9A 126.1
C9 C10 C6 108.8(4)
C9 C10 Fe1 69.8(2)
C6 C10 Fe1 70.03(19)
C9 C10 H10A 125.6
C6 C10 H10A 125.6
Fe1 C10 H10A 125.6
C12 C11 C16 117.4(4)
C12 C11 C6 121.2(4)
C16 C11 C6 121.4(4)
C11 C12 C13 120.5(5)
C11 C12 H12A 119.8
C13 C12 H12A 119.8
C14 C13 C12 119.9(5)
C14 C13 H13A 120.0
C12 C13 H13A 120.0
C15 C14 C13 119.8(6)
C15 C14 H14A 120.1
C13 C14 H14A 120.1
C14 C15 C16 120.6(5)
C14 C15 H15A 119.7
C16 C15 H15A 119.7
C15 C16 C11 121.7(4)
C15 C16 H16A 119.1
C11 C16 H16A 119.1

loop_
_geom_bond_atom_site_label_1
_geom_bond_atom_site_label_2
_geom_bond_site_symmetry_2
_geom_bond_distance
_geom_bond_publ_flag
Fe1 C1 . 2.020(4) ?
Fe1 C7 . 2.021(4) ?
Fe1 C5 . 2.023(4) ?
Fe1 C2 . 2.027(3) ?
Fe1 C8 . 2.029(4) ?
Fe1 C4 . 2.030(4) ?
Fe1 C10 . 2.034(3) ?
Fe1 C3 . 2.035(4) ?
Fe1 C9 . 2.037(4) ?
Fe1 C6 . 2.047(4) ?
C1 C2 . 1.389(5) ?
C1 C5 . 1.403(6) ?
C1 H1A . 0.9800 ?
C2 C3 . 1.402(6) ?
C2 H2A . 0.9800 ?
C3 C4 . 1.381(6) ?
C3 H3A . 0.9800 ?
C4 C5 . 1.390(6) ?
C4 H4A . 0.9800 ?
C5 H5A . 0.9800 ?
C6 C7 . 1.422(5) ?
C6 C10 . 1.426(5) ?
C6 C11 . 1.469(5) ?
C7 C8 . 1.416(5) ?
C7 H7A . 0.9800 ?
C8 C9 . 1.410(5) ?
C8 H8A . 0.9800 ?
C9 C10 . 1.414(5) ?
C9 H9A . 0.9800 ?
C10 H10A . 0.9800 ?
C11 C12 . 1.387(5) ?
C11 C16 . 1.387(5) ?
C12 C13 . 1.397(6) ?
C12 H12A . 0.9300 ?
C13 C14 . 1.367(7) ?
C13 H13A . 0.9300 ?
C14 C15 . 1.361(7) ?
C14 H14A . 0.9300 ?
C15 C16 . 1.361(6) ?
C15 H15A . 0.9300 ?
C16 H16A . 0.9300 ?

loop_
_geom_torsion_atom_site_label_1
_geom_torsion_atom_site_label_2
_geom_torsion_atom_site_label_3
_geom_torsion_atom_site_label_4
_geom_torsion
C7 Fe1 C1 C2 -83.0(3)
C5 Fe1 C1 C2 118.5(4)
C8 Fe1 C1 C2 -48.4(5)
C4 Fe1 C1 C2 80.9(3)
C10 Fe1 C1 C2 -167.2(3)
C3 Fe1 C1 C2 37.8(3)
C9 Fe1 C1 C2 159.3(6)
C6 Fe1 C1 C2 -125.9(3)
C7 Fe1 C1 C5 158.5(3)
C2 Fe1 C1 C5 -118.5(4)
C8 Fe1 C1 C5 -166.9(4)
C4 Fe1 C1 C5 -37.6(3)
C10 Fe1 C1 C5 74.3(4)
C3 Fe1 C1 C5 -80.7(3)
C9 Fe1 C1 C5 40.8(8)
C6 Fe1 C1 C5 115.5(3)
C5 C1 C2 C3 0.1(5)
Fe1 C1 C2 C3 -59.9(3)
C5 C1 C2 Fe1 60.0(3)
C7 Fe1 C2 C1 114.9(3)
C5 Fe1 C2 C1 -38.2(3)
C8 Fe1 C2 C1 158.0(3)
C4 Fe1 C2 C1 -81.7(3)
C10 Fe1 C2 C1 39.8(7)
C3 Fe1 C2 C1 -119.0(4)
C9 Fe1 C2 C1 -166.9(4)
C6 Fe1 C2 C1 73.2(3)
C1 Fe1 C2 C3 119.0(4)
C7 Fe1 C2 C3 -126.2(3)
C5 Fe1 C2 C3 80.8(3)
C8 Fe1 C2 C3 -83.0(3)
C4 Fe1 C2 C3 37.2(3)
C10 Fe1 C2 C3 158.7(6)
C9 Fe1 C2 C3 -47.9(5)
C6 Fe1 C2 C3 -167.8(3)
C1 C2 C3 C4 0.0(5)
Fe1 C2 C3 C4 -59.6(3)
C1 C2 C3 Fe1 59.6(3)
C1 Fe1 C3 C4 81.5(3)
C7 Fe1 C3 C4 -167.3(3)
C5 Fe1 C3 C4 37.4(3)
C2 Fe1 C3 C4 119.1(4)
C8 Fe1 C3 C4 -125.5(3)
C10 Fe1 C3 C4 -47.5(5)
C9 Fe1 C3 C4 -82.6(3)
C6 Fe1 C3 C4 157.4(5)
C1 Fe1 C3 C2 -37.6(3)
C7 Fe1 C3 C2 73.5(3)
C5 Fe1 C3 C2 -81.7(3)
C8 Fe1 C3 C2 115.4(3)
C4 Fe1 C3 C2 -119.1(4)
C10 Fe1 C3 C2 -166.6(4)
C9 Fe1 C3 C2 158.3(3)
C6 Fe1 C3 C2 38.3(7)
C2 C3 C4 C5 -0.1(5)
Fe1 C3 C4 C5 -59.4(3)
C2 C3 C4 Fe1 59.3(3)
C1 Fe1 C4 C3 -81.4(3)
C7 Fe1 C4 C3 38.9(7)
C5 Fe1 C4 C3 -119.5(4)
C2 Fe1 C4 C3 -37.8(3)
C8 Fe1 C4 C3 74.0(3)
C10 Fe1 C4 C3 158.1(3)
C9 Fe1 C4 C3 115.2(3)
C6 Fe1 C4 C3 -165.8(3)
C1 Fe1 C4 C5 38.1(3)
C7 Fe1 C4 C5 158.4(5)
C2 Fe1 C4 C5 81.7(3)
C8 Fe1 C4 C5 -166.5(3)
C10 Fe1 C4 C5 -82.4(3)
C3 Fe1 C4 C5 119.5(4)
C9 Fe1 C4 C5 -125.2(3)
C6 Fe1 C4 C5 -46.3(5)
C3 C4 C5 C1 0.1(5)
Fe1 C4 C5 C1 -59.7(3)
C3 C4 C5 Fe1 59.8(3)
C2 C1 C5 C4 -0.1(5)
Fe1 C1 C5 C4 60.1(3)
C2 C1 C5 Fe1 -60.2(3)
C1 Fe1 C5 C4 -118.7(4)
C7 Fe1 C5 C4 -166.2(3)
C2 Fe1 C5 C4 -81.0(3)
C8 Fe1 C5 C4 41.2(7)
C10 Fe1 C5 C4 115.7(3)
C3 Fe1 C5 C4 -37.1(3)
C9 Fe1 C5 C4 74.3(3)
C6 Fe1 C5 C4 158.9(3)
C7 Fe1 C5 C1 -47.5(5)
C2 Fe1 C5 C1 37.8(3)
C8 Fe1 C5 C1 159.9(5)
C4 Fe1 C5 C1 118.7(4)
C10 Fe1 C5 C1 -125.6(3)
C3 Fe1 C5 C1 81.7(3)
C9 Fe1 C5 C1 -167.0(3)
C6 Fe1 C5 C1 -82.4(3)
C1 Fe1 C6 C7 115.2(3)
C5 Fe1 C6 C7 157.8(3)
C2 Fe1 C6 C7 74.8(3)
C8 Fe1 C6 C7 -37.9(2)
C4 Fe1 C6 C7 -169.7(4)
C10 Fe1 C6 C7 -118.8(3)
C3 Fe1 C6 C7 44.9(7)
C9 Fe1 C6 C7 -81.5(3)
C1 Fe1 C6 C10 -126.0(3)
C7 Fe1 C6 C10 118.8(3)
C5 Fe1 C6 C10 -83.4(3)
C2 Fe1 C6 C10 -166.4(3)
C8 Fe1 C6 C10 80.9(3)
C4 Fe1 C6 C10 -50.9(5)
C3 Fe1 C6 C10 163.7(6)
C9 Fe1 C6 C10 37.2(2)
C1 Fe1 C6 C11 -4.9(4)
C7 Fe1 C6 C11 -120.0(4)
C5 Fe1 C6 C11 37.7(4)
C2 Fe1 C6 C11 -45.2(4)
C8 Fe1 C6 C11 -157.9(4)
C4 Fe1 C6 C11 70.3(5)
C10 Fe1 C6 C11 121.2(4)
C3 Fe1 C6 C11 -75.1(7)
C9 Fe1 C6 C11 158.4(4)
C10 C6 C7 C8 1.0(4)
C11 C6 C7 C8 -178.2(3)
Fe1 C6 C7 C8 59.8(3)
C10 C6 C7 Fe1 -58.8(2)
C11 C6 C7 Fe1 122.0(3)
C1 Fe1 C7 C8 158.0(3)
C5 Fe1 C7 C8 -168.5(4)
C2 Fe1 C7 C8 115.7(3)
C4 Fe1 C7 C8 44.8(7)
C10 Fe1 C7 C8 -81.1(3)
C3 Fe1 C7 C8 74.9(3)
C9 Fe1 C7 C8 -37.3(2)
C6 Fe1 C7 C8 -119.1(3)
C1 Fe1 C7 C6 -82.8(3)
C5 Fe1 C7 C6 -49.3(5)
C2 Fe1 C7 C6 -125.1(3)
C8 Fe1 C7 C6 119.1(3)
C4 Fe1 C7 C6 164.0(5)
C10 Fe1 C7 C6 38.1(2)
C3 Fe1 C7 C6 -166.0(2)
C9 Fe1 C7 C6 81.8(2)
C6 C7 C8 C9 -0.9(4)
Fe1 C7 C8 C9 59.3(3)
C6 C7 C8 Fe1 -60.2(3)
C1 Fe1 C8 C9 -168.5(4)
C7 Fe1 C8 C9 -119.7(4)
C5 Fe1 C8 C9 42.6(7)
C2 Fe1 C8 C9 157.5(3)
C4 Fe1 C8 C9 74.5(3)
C10 Fe1 C8 C9 -37.8(2)
C3 Fe1 C8 C9 114.8(3)
C6 Fe1 C8 C9 -81.9(3)
C1 Fe1 C8 C7 -48.8(5)
C5 Fe1 C8 C7 162.3(6)
C2 Fe1 C8 C7 -82.8(3)
C4 Fe1 C8 C7 -165.8(2)
C10 Fe1 C8 C7 81.9(2)
C3 Fe1 C8 C7 -125.4(3)
C9 Fe1 C8 C7 119.7(4)
C6 Fe1 C8 C7 37.8(2)
C7 C8 C9 C10 0.4(4)
Fe1 C8 C9 C10 59.3(3)
C7 C8 C9 Fe1 -58.8(3)
C1 Fe1 C9 C8 162.0(6)
C7 Fe1 C9 C8 37.6(2)
C5 Fe1 C9 C8 -166.2(3)
C2 Fe1 C9 C8 -49.8(5)
C4 Fe1 C9 C8 -125.4(3)
C10 Fe1 C9 C8 119.1(4)
C3 Fe1 C9 C8 -83.5(3)
C6 Fe1 C9 C8 81.7(3)
C1 Fe1 C9 C10 42.8(7)
C7 Fe1 C9 C10 -81.5(3)
C5 Fe1 C9 C10 74.7(3)
C2 Fe1 C9 C10 -168.9(4)
C8 Fe1 C9 C10 -119.1(4)
C4 Fe1 C9 C10 115.5(3)
C3 Fe1 C9 C10 157.3(3)
C6 Fe1 C9 C10 -37.5(2)
C8 C9 C10 C6 0.2(4)
Fe1 C9 C10 C6 59.3(2)
C8 C9 C10 Fe1 -59.2(3)
C7 C6 C10 C9 -0.7(4)
C11 C6 C10 C9 178.5(3)
Fe1 C6 C10 C9 -59.2(3)
C7 C6 C10 Fe1 58.4(2)
C11 C6 C10 Fe1 -122.3(3)
C1 Fe1 C10 C9 -166.4(3)
C7 Fe1 C10 C9 81.9(3)
C5 Fe1 C10 C9 -125.1(3)
C2 Fe1 C10 C9 162.7(6)
C8 Fe1 C10 C9 37.7(2)
C4 Fe1 C10 C9 -82.9(3)
C3 Fe1 C10 C9 -49.9(5)
C6 Fe1 C10 C9 119.9(3)
C1 Fe1 C10 C6 73.7(3)
C7 Fe1 C10 C6 -38.1(2)
C5 Fe1 C10 C6 114.9(3)
C2 Fe1 C10 C6 42.8(7)
C8 Fe1 C10 C6 -82.2(3)
C4 Fe1 C10 C6 157.1(3)
C3 Fe1 C10 C6 -169.8(4)
C9 Fe1 C10 C6 -119.9(3)
C7 C6 C11 C12 167.4(4)
C10 C6 C11 C12 -11.7(6)
Fe1 C6 C11 C12 -102.7(4)
C7 C6 C11 C16 -9.5(5)
C10 C6 C11 C16 171.4(3)
Fe1 C6 C11 C16 80.3(4)
C16 C11 C12 C13 0.4(6)
C6 C11 C12 C13 -176.7(4)
C11 C12 C13 C14 -0.1(7)
C12 C13 C14 C15 0.0(8)
C13 C14 C15 C16 -0.2(9)
C14 C15 C16 C11 0.4(8)
C12 C11 C16 C15 -0.5(6)
C6 C11 C16 C15 176.5(4)
